data_7110455
loop_
_publ_author_name
'Martin, Lee'
'Turner, Scott S.'
'Day, Peter'
'Abdul Malik, K. M.'
'Coles, Simon J.'
'Hursthouse, Michael B.'

_publ_section_title
;
 Polymorphism based on molecular stereoisomerism in tris(oxalato) Cr(III)
 salts of bedt-ttf [bis(ethylenedithio)tetrathiafulvalene]
;
_journal_issue 6
_journal_name_full 'Chemical Communications'
_journal_page_first 513
_journal_paper_doi 10.1039/a900482c
_journal_year 1999
_chemical_formula_sum 'C53 H37 Cr N O13 S32'
_chemical_formula_weight 1973.76
_chemical_name_systematic
;
 ?
;
_space_group_IT_number 15
_symmetry_cell_setting monoclinic
_symmetry_space_group_name_Hall '-C 2yc'
_symmetry_space_group_name_H-M 'C 1 2/c 1'
_atom_sites_solution_hydrogens geom
_atom_sites_solution_primary direct
_atom_sites_solution_secondary difmap
_audit_creation_method SHELXL
_cell_angle_alpha 90.00
_cell_angle_beta 93.040(9)
_cell_angle_gamma 90.00
_cell_formula_units_Z 4
_cell_length_a 10.278(3)
_cell_length_b 20.130(4)
_cell_length_c 35.078(15)
_cell_measurement_reflns_used 'All reflections from 10 deg phi rotation'
_cell_measurement_temperature 150(2)
_cell_volume 7247(4)
_computing_cell_refinement MADNES
_computing_data_collection 'MADNES (Pflugrath, 1989)'
_computing_data_reduction ABSURD
_computing_molecular_graphics CAMERON
_computing_structure_refinement 'SHELXL-92 (Sheldrick, 1993)'
_computing_structure_solution 'SHELXS-86 (Sheldrick, 1990)'
_diffrn_ambient_temperature 150(2)
_diffrn_measurement_device 'FAST TV Area detector'
_diffrn_measurement_method 'Omega scans'
_diffrn_radiation_monochromator graphite
_diffrn_radiation_source 'FR591 rotating anode'
_diffrn_radiation_type MoK\a
_diffrn_radiation_wavelength 0.71069
_diffrn_reflns_av_R_equivalents 0.2393
_diffrn_reflns_av_sigmaI/netI 0.2055
_diffrn_reflns_limit_h_max 11
_diffrn_reflns_limit_h_min -10
_diffrn_reflns_limit_k_max 22
_diffrn_reflns_limit_k_min -17
_diffrn_reflns_limit_l_max 36
_diffrn_reflns_limit_l_min -38
_diffrn_reflns_number 8640
_diffrn_reflns_theta_max 25.00
_diffrn_reflns_theta_min 2.02
_exptl_absorpt_coefficient_mu 1.141
_exptl_absorpt_correction_type DIFABS
_exptl_crystal_colour Dark
_exptl_crystal_density_diffrn 1.809
_exptl_crystal_description 'Thick needle'
_exptl_crystal_F_000 4008
_exptl_crystal_size_max 0.35
_exptl_crystal_size_mid 0.14
_exptl_crystal_size_min 0.14
_refine_diff_density_max 0.657
_refine_diff_density_min -0.360
_refine_diff_density_rms 0.114
_refine_ls_extinction_method none
_refine_ls_goodness_of_fit_all 0.841
_refine_ls_goodness_of_fit_obs 1.055
_refine_ls_hydrogen_treatment 'riding model'
_refine_ls_matrix_type full
_refine_ls_number_parameters 454
_refine_ls_number_reflns 4272
_refine_ls_number_restraints 0
_refine_ls_restrained_S_all 0.941
_refine_ls_restrained_S_obs 1.055
_refine_ls_R_factor_all 0.1126
_refine_ls_R_factor_obs 0.0622
_refine_ls_shift/esd_max 0.001
_refine_ls_shift/esd_mean 0.000
_refine_ls_structure_factor_coef Fsqd
_refine_ls_weighting_details 'w=1/[\s^2^(Fo^2^)+(0.0311P)^2^+0.0000P] where P=(Fo^2^+2Fc^2^)/3'
_refine_ls_weighting_scheme calc
_refine_ls_wR_factor_all 0.1149
_refine_ls_wR_factor_obs 0.0945
_reflns_number_observed 2482
_reflns_number_total 4281
_reflns_observed_criterion >2sigma(I)
_cod_data_source_file 900482csup1.cif
_cod_data_source_block 2
_cod_depositor_comments
;
The following automatic conversions were performed:

'_symmetry_cell_setting' value 'Monoclinic' changed to 'monoclinic'
according to /home/saulius/struct/CIF-dictionaries/cif_core.dic
dictionary named 'cif_core.dic' version 2.4.2 from 2011-04-26.

Automatic conversion script
Id: cif_fix_values 1891 2012-01-12 08:04:46Z andrius 

The following automatic conversions were performed:

'_refine_ls_weighting_scheme' value 'calc
w=1/[\s^2^(Fo^2^)+(0.0311P)^2^+0.0000P] where P=(Fo^2^+2Fc^2^)/3' was
changed to 'calc'. New tag '_refine_ls_weighting_details' was
created. The value of the new tag was set to
'w=1/[\s^2^(Fo^2^)+(0.0311P)^2^+0.0000P] where P=(Fo^2^+2Fc^2^)/3'.

Automatic conversion script
Id: cif_fix_values 3143 2015-03-26 13:38:13Z robertas 
;
_cod_original_cell_volume 7247.3(40)
_cod_original_sg_symbol_H-M C2/c
_cod_database_code 7110455

loop_
_symmetry_equiv_pos_as_xyz
'x, y, z'
'-x, y, -z+1/2'
'x+1/2, y+1/2, z'
'-x+1/2, y+1/2, -z+1/2'
'-x, -y, -z'
'x, -y, z-1/2'
'-x+1/2, -y+1/2, -z'
'x+1/2, -y+1/2, z-1/2'

loop_
_atom_site_aniso_label
_atom_site_aniso_U_11
_atom_site_aniso_U_22
_atom_site_aniso_U_33
_atom_site_aniso_U_23
_atom_site_aniso_U_13
_atom_site_aniso_U_12
Cr1 0.0468(11) 0.0363(10) 0.0267(10) 0.000 0.0069(8) 0.000
S1 0.0328(11) 0.0427(11) 0.0344(11) 0.0052(7) 0.0076(9) 0.0099(8)
S2 0.0332(12) 0.0551(12) 0.0271(11) 0.0065(8) 0.0082(9) 0.0150(9)
S3 0.0339(12) 0.0468(12) 0.0450(12) 0.0027(8) 0.0164(10) 0.0078(9)
S4 0.0628(15) 0.0575(13) 0.0312(12) 0.0127(8) 0.0164(11) 0.0228(11)
S5 0.0311(11) 0.0474(11) 0.0305(11) 0.0079(7) 0.0071(9) 0.0117(8)
S6 0.0322(11) 0.0552(12) 0.0291(11) 0.0078(8) 0.0052(9) 0.0145(9)
S7 0.0340(12) 0.0601(12) 0.0445(13) 0.0254(9) 0.0113(10) 0.0084(9)
S8 0.0376(13) 0.086(2) 0.0407(13) 0.0192(10) 0.0157(11) 0.0257(11)
S9 0.0354(11) 0.0466(11) 0.0362(12) 0.0078(8) 0.0042(10) 0.0102(9)
S10 0.0314(11) 0.0458(11) 0.0360(12) 0.0065(8) 0.0054(9) 0.0068(8)
S11 0.0663(15) 0.0639(14) 0.0307(12) 0.0112(9) -0.0014(11) 0.0071(11)
S12 0.0459(13) 0.0476(12) 0.0528(14) 0.0059(9) 0.0245(11) 0.0053(9)
S13 0.0311(12) 0.0515(12) 0.0333(12) 0.0046(8) 0.0056(9) 0.0105(9)
S14 0.0302(11) 0.0478(11) 0.0323(11) 0.0079(8) 0.0082(9) 0.0083(8)
S15 0.0332(12) 0.0594(13) 0.0421(13) 0.0030(9) 0.0112(10) 0.0109(9)
S16 0.0381(12) 0.0561(12) 0.0354(12) 0.0125(8) 0.0091(10) 0.0075(9)
N1 0.136(11) 0.071(8) 0.087(9) 0.000 0.045(8) 0.000
O1 0.048(3) 0.048(3) 0.033(3) 0.002(2) 0.009(3) -0.010(3)
O2 0.044(3) 0.040(3) 0.040(3) -0.006(2) 0.017(3) -0.011(2)
O3 0.060(4) 0.042(3) 0.040(3) 0.006(2) 0.006(3) 0.004(3)
O4 0.056(4) 0.085(4) 0.052(4) -0.008(3) 0.027(3) 0.002(3)
O5 0.050(4) 0.066(4) 0.069(4) -0.008(3) 0.007(3) -0.017(3)
O6 0.075(4) 0.042(4) 0.085(4) 0.015(3) 0.010(3) 0.009(3)
O7 0.091(6) 0.073(6) 0.100(7) 0.000 0.034(6) 0.000
C1 0.041(5) 0.050(5) 0.032(5) -0.006(4) 0.007(4) -0.007(4)
C2 0.045(5) 0.046(5) 0.032(5) -0.001(3) 0.007(4) -0.001(4)
C3 0.057(6) 0.036(5) 0.042(5) 0.006(3) 0.019(4) 0.003(4)
C4 0.028(4) 0.036(4) 0.030(4) -0.003(3) 0.003(4) 0.004(3)
C5 0.034(5) 0.034(4) 0.033(4) -0.006(3) 0.011(4) 0.003(3)
C6 0.033(4) 0.033(4) 0.024(4) -0.004(3) 0.010(3) 0.007(3)
C7 0.108(8) 0.109(8) 0.042(6) -0.013(5) 0.030(6) 0.040(6)
C8 0.075(7) 0.098(7) 0.028(5) -0.005(4) 0.005(5) 0.028(5)
C9 0.025(4) 0.031(4) 0.036(5) -0.001(3) -0.000(3) 0.008(3)
C10 0.024(4) 0.037(4) 0.022(4) 0.001(3) 0.003(3) 0.001(3)
C11 0.031(4) 0.043(4) 0.020(4) 0.004(3) 0.007(3) 0.004(3)
C12 0.092(8) 0.149(9) 0.048(6) 0.030(6) 0.042(6) 0.052(7)
C13 0.126(9) 0.089(7) 0.043(6) 0.023(4) 0.036(6) 0.062(6)
C14 0.024(4) 0.034(4) 0.032(4) -0.002(3) -0.003(3) 0.000(3)
C15 0.042(5) 0.033(4) 0.026(4) -0.002(3) 0.010(4) 0.000(3)
C16 0.039(5) 0.034(4) 0.030(4) -0.002(3) 0.010(4) 0.000(3)
C17 0.075(6) 0.086(7) 0.024(5) 0.010(4) 0.001(5) -0.016(5)
C18 0.066(6) 0.067(6) 0.065(7) -0.023(4) 0.025(5) -0.012(5)
C19 0.029(4) 0.032(4) 0.032(4) 0.001(3) 0.004(4) 0.004(3)
C20 0.034(5) 0.033(4) 0.024(4) -0.000(3) 0.007(4) 0.008(3)
C21 0.026(4) 0.037(4) 0.032(4) -0.008(3) 0.008(4) -0.006(3)
C22 0.041(5) 0.043(5) 0.042(5) 0.002(3) 0.017(4) 0.007(3)
C23 0.041(5) 0.041(5) 0.037(4) -0.002(3) 0.016(4) -0.007(4)
C24 0.105(11) 0.052(8) 0.045(8) 0.000 0.016(8) 0.000
C25 0.066(9) 0.039(8) 0.052(8) 0.000 -0.017(7) 0.000
C26 0.066(6) 0.073(7) 0.057(6) -0.000(4) -0.019(5) 0.019(5)
C27 0.082(8) 0.056(8) 0.130(10) -0.021(6) -0.058(7) 0.024(6)
C28 0.078(12) 0.041(10) 0.166(17) 0.000 -0.048(12) 0.000

loop_
_atom_site_label
_atom_site_type_symbol
_atom_site_fract_x
_atom_site_fract_y
_atom_site_fract_z
_atom_site_U_iso_or_equiv
_atom_site_thermal_displace_type
_atom_site_occupancy
_atom_site_calc_flag
_atom_site_refinement_flags
Cr1 Cr 0.0000 0.08374(7) 0.2500 0.0364(4) Uani 1 d S
S1 S -0.1152(2) 0.04397(8) -0.03743(5) 0.0364(5) Uani 1 d .
S2 S -0.3507(2) 0.11859(8) -0.06129(5) 0.0382(5) Uani 1 d .
S3 S 0.0204(2) 0.07306(8) -0.10802(5) 0.0414(5) Uani 1 d .
S4 S -0.2565(2) 0.15839(9) -0.13618(5) 0.0500(6) Uani 1 d .
S5 S -0.2407(2) 0.01210(8) 0.04341(5) 0.0361(5) Uani 1 d .
S6 S -0.4733(2) 0.08832(9) 0.01870(5) 0.0387(5) Uani 1 d .
S7 S -0.3286(2) -0.01845(9) 0.12023(5) 0.0459(5) Uani 1 d .
S8 S -0.6076(2) 0.06989(10) 0.08938(6) 0.0544(6) Uani 1 d .
S9 S -0.5423(2) 0.25363(8) 0.07394(5) 0.0393(5) Uani 1 d .
S10 S -0.7802(2) 0.32612(8) 0.04991(5) 0.0376(5) Uani 1 d .
S11 S -0.6200(2) 0.22458(9) 0.15119(5) 0.0538(6) Uani 1 d .
S12 S -0.9088(2) 0.30657(9) 0.12202(6) 0.0480(6) Uani 1 d .
S13 S -0.4233(2) 0.28558(8) -0.00816(5) 0.0385(5) Uani 1 d .
S14 S -0.6640(2) 0.35673(8) -0.03105(5) 0.0365(5) Uani 1 d .
S15 S -0.2957(2) 0.30764(9) -0.07968(5) 0.0446(5) Uani 1 d .
S16 S -0.5860(2) 0.39020(9) -0.10828(5) 0.0429(5) Uani 1 d .
N1 N 0.0000 -0.1260(5) 0.2500 0.097(4) Uani 1 d S
O1 O 0.1490(5) 0.0728(2) 0.21723(12) 0.0427(13) Uani 1 d .
O2 O -0.0967(4) 0.0188(2) 0.21813(12) 0.0410(12) Uani 1 d .
O3 O -0.0804(4) 0.1585(2) 0.22052(13) 0.0470(13) Uani 1 d .
O4 O 0.3141(5) 0.0012(3) 0.20980(14) 0.063(2) Uani 1 d .
O5 O -0.2771(5) -0.0437(3) 0.2167(2) 0.061(2) Uani 1 d .
O6 O -0.0922(5) 0.2689(2) 0.2200(2) 0.067(2) Uani 1 d .
O7 O -0.5000 -0.0981(4) 0.2500 0.087(3) Uani 1 d S
C1 C 0.2244(7) 0.0247(4) 0.2277(2) 0.041(2) Uani 1 d .
C2 C -0.2005(8) -0.0033(3) 0.2325(2) 0.041(2) Uani 1 d .
C3 C -0.0497(7) 0.2166(4) 0.2328(2) 0.044(2) Uani 1 d .
C4 C -0.2666(6) 0.0736(3) -0.0256(2) 0.031(2) Uani 1 d .
C5 C -0.1165(6) 0.0847(3) -0.0818(2) 0.033(2) Uani 1 d .
C6 C -0.2245(6) 0.1183(3) -0.0929(2) 0.030(2) Uani 1 d .
C7 C -0.0637(9) 0.0696(4) -0.1548(2) 0.085(3) Uani 1 d .
H7A H 0.0012(9) 0.0633(4) -0.1735(2) 0.103 Uiso 1 calc R
H7B H -0.1189(9) 0.0305(4) -0.1556(2) 0.103 Uiso 1 calc R
C8 C -0.1404(8) 0.1238(4) -0.1662(2) 0.067(3) Uani 1 d .
H8A H -0.1872(8) 0.1114(4) -0.1899(2) 0.080 Uiso 1 calc R
H8B H -0.0814(8) 0.1594(4) -0.1724(2) 0.080 Uiso 1 calc R
C9 C -0.3195(6) 0.0593(3) 0.0077(2) 0.031(2) Uani 1 d .
C10 C -0.3637(6) 0.0191(3) 0.0758(2) 0.027(2) Uani 1 d .
C11 C -0.4688(6) 0.0541(3) 0.0647(2) 0.031(2) Uani 1 d .
C12 C -0.4751(8) -0.0066(5) 0.1431(2) 0.095(4) Uani 1 d .
H12A H -0.5312(8) -0.0439(5) 0.1363(2) 0.114 Uiso 1 calc R
H12B H -0.4545(8) -0.0098(5) 0.1704(2) 0.114 Uiso 1 calc R
C13 C -0.5484(9) 0.0500(4) 0.1373(2) 0.085(3) Uani 1 d .
H13A H -0.4966(9) 0.0873(4) 0.1469(2) 0.101 Uiso 1 calc R
H13B H -0.6232(9) 0.0467(4) 0.1529(2) 0.101 Uiso 1 calc R
C14 C -0.6263(6) 0.2989(3) 0.0381(2) 0.030(2) Uani 1 d .
C15 C -0.6647(7) 0.2596(3) 0.1065(2) 0.033(2) Uani 1 d .
C16 C -0.7725(7) 0.2918(3) 0.0956(2) 0.034(2) Uani 1 d .
C17 C -0.7653(8) 0.2377(4) 0.1767(2) 0.062(2) Uani 1 d .
H17A H -0.8262(8) 0.2021(4) 0.1703(2) 0.074 Uiso 1 calc R
H17B H -0.7427(8) 0.2348(4) 0.2039(2) 0.074 Uiso 1 calc R
C18 C -0.8313(8) 0.3021(4) 0.1689(2) 0.066(3) Uani 1 d .
H18A H -0.7676(8) 0.3376(4) 0.1718(2) 0.079 Uiso 1 calc R
H18B H -0.8961(8) 0.3091(4) 0.1876(2) 0.079 Uiso 1 calc R
C19 C -0.5767(6) 0.3123(3) 0.0043(2) 0.031(2) Uani 1 d .
C20 C -0.4340(6) 0.3208(3) -0.0539(2) 0.030(2) Uani 1 d .
C21 C -0.5429(6) 0.3532(3) -0.0647(2) 0.031(2) Uani 1 d .
C22 C -0.3550(7) 0.3311(3) -0.1273(2) 0.041(2) Uani 1 d .
H22A H -0.2811(7) 0.3352(3) -0.1432(2) 0.050 Uiso 1 calc R
H22B H -0.4098(7) 0.2956(3) -0.1378(2) 0.050 Uiso 1 calc R
C23 C -0.4303(6) 0.3943(3) -0.1294(2) 0.039(2) Uani 1 d .
H23A H -0.4442(6) 0.4068(3) -0.1560(2) 0.047 Uiso 1 calc R
H23B H -0.3787(6) 0.4289(3) -0.1168(2) 0.047 Uiso 1 calc R
C24 C 0.0000 -0.1831(7) 0.2500 0.067(4) Uani 1 d S
C25 C 0.0000 -0.2522(5) 0.2500 0.053(3) Uani 1 d S
C26 C 0.0934(8) -0.2860(4) 0.2303(2) 0.066(2) Uani 1 d .
H26 H 0.1563(8) -0.2631(4) 0.2174(2) 0.079 Uiso 1 calc R
C27 C 0.0899(9) -0.3556(5) 0.2302(3) 0.092(3) Uani 1 d .
H27 H 0.1497(9) -0.3792(5) 0.2166(3) 0.110 Uiso 1 calc R
C28 C 0.0000 -0.3894(7) 0.2500 0.097(6) Uani 1 d S
H28 H 0.0000 -0.4356(7) 0.2500 0.116 Uiso 1 calc SR

loop_
_atom_type_symbol
_atom_type_description
_atom_type_scat_dispersion_real
_atom_type_scat_dispersion_imag
_atom_type_scat_source
C C 0.0033 0.0016 'International Tables Vol C Tables 4.2.6.8 and 6.1.1.4'
H H 0.0000 0.0000 'International Tables Vol C Tables 4.2.6.8 and 6.1.1.4'
O O 0.0106 0.0060 'International Tables Vol C Tables 4.2.6.8 and 6.1.1.4'
N N 0.0061 0.0033 'International Tables Vol C Tables 4.2.6.8 and 6.1.1.4'
S S 0.1246 0.1234 'International Tables Vol C Tables 4.2.6.8 and 6.1.1.4'
Cr Cr 0.3209 0.6236 'International Tables Vol C Tables 4.2.6.8 and 6.1.1.4'

loop_
_geom_angle_atom_site_label_1
_geom_angle_atom_site_label_2
_geom_angle_atom_site_label_3
_geom_angle
_geom_angle_site_symmetry_1
_geom_angle_site_symmetry_3
O2 Cr1 O2 96.1(3) . 2
O2 Cr1 O1 88.8(2) . .
O2 Cr1 O1 82.6(2) 2 .
O2 Cr1 O1 82.6(2) . 2
O2 Cr1 O1 88.8(2) 2 2
O1 Cr1 O1 167.2(3) . 2
O2 Cr1 O3 172.2(2) . 2
O2 Cr1 O3 91.4(2) 2 2
O1 Cr1 O3 94.2(2) . 2
O1 Cr1 O3 95.5(2) 2 2
O2 Cr1 O3 91.4(2) . .
O2 Cr1 O3 172.2(2) 2 .
O1 Cr1 O3 95.5(2) . .
O1 Cr1 O3 94.2(2) 2 .
O3 Cr1 O3 81.2(3) 2 .
C4 S1 C5 94.9(3) . .
C4 S2 C6 95.6(3) . .
C5 S3 C7 97.1(3) . .
C6 S4 C8 103.6(3) . .
C9 S5 C10 95.6(3) . .
C9 S6 C11 95.2(3) . .
C10 S7 C12 101.9(4) . .
C11 S8 C13 100.3(4) . .
C14 S9 C15 95.1(3) . .
C16 S10 C14 95.5(3) . .
C15 S11 C17 101.6(3) . .
C16 S12 C18 98.5(4) . .
C19 S13 C20 95.2(3) . .
C19 S14 C21 95.8(3) . .
C20 S15 C22 101.3(3) . .
C21 S16 C23 101.1(3) . .
C1 O1 Cr1 113.2(4) . .
C2 O2 Cr1 114.5(4) . .
C3 O3 Cr1 115.4(5) . .
O4 C1 O1 126.9(7) . .
O4 C1 C2 118.7(8) . 2
O1 C1 C2 114.4(6) . 2
O5 C2 O2 124.8(6) . .
O5 C2 C1 121.2(6) . 2
O2 C2 C1 114.0(7) . 2
O6 C3 O3 126.0(7) . .
O6 C3 C3 120.0(5) . 2
O3 C3 C3 114.0(4) . 2
C9 C4 S2 121.9(5) . .
C9 C4 S1 122.8(5) . .
S2 C4 S1 115.1(3) . .
C6 C5 S3 126.6(5) . .
C6 C5 S1 117.4(4) . .
S3 C5 S1 115.9(4) . .
C5 C6 S4 127.3(5) . .
C5 C6 S2 116.6(5) . .
S4 C6 S2 116.1(4) . .
C8 C7 S3 117.8(6) . .
C7 C8 S4 121.5(6) . .
C4 C9 S5 123.2(5) . .
C4 C9 S6 122.1(5) . .
S5 C9 S6 114.7(3) . .
C11 C10 S5 117.1(5) . .
C11 C10 S7 127.9(4) . .
S5 C10 S7 114.9(4) . .
C10 C11 S8 128.8(5) . .
C10 C11 S6 117.3(4) . .
S8 C11 S6 113.9(4) . .
C13 C12 S7 121.3(6) . .
C12 C13 S8 118.5(6) . .
C19 C14 S9 123.0(5) . .
C19 C14 S10 122.5(5) . .
S9 C14 S10 114.4(3) . .
C16 C15 S9 117.8(5) . .
C16 C15 S11 129.0(5) . .
S9 C15 S11 113.1(4) . .
C15 C16 S10 117.2(5) . .
C15 C16 S12 127.8(5) . .
S10 C16 S12 115.0(4) . .
C18 C17 S11 114.7(5) . .
C17 C18 S12 113.1(5) . .
C14 C19 S14 121.8(5) . .
C14 C19 S13 123.3(5) . .
S14 C19 S13 114.8(3) . .
C21 C20 S15 128.3(5) . .
C21 C20 S13 118.1(4) . .
S15 C20 S13 113.6(4) . .
C20 C21 S16 129.3(4) . .
C20 C21 S14 116.1(5) . .
S16 C21 S14 114.6(4) . .
C23 C22 S15 114.7(5) . .
C22 C23 S16 114.3(4) . .
N1 C24 C25 180.000(1) . .
C26 C25 C26 121.4(12) . 2
C26 C25 C24 119.3(6) . .
C26 C25 C24 119.3(6) 2 .
C25 C26 C27 118.1(9) . .
C28 C27 C26 121.0(11) . .
C27 C28 C27 120.3(14) . 2

loop_
_geom_bond_atom_site_label_1
_geom_bond_atom_site_label_2
_geom_bond_distance
_geom_bond_site_symmetry_2
Cr1 O2 1.957(4) .
Cr1 O2 1.957(4) 2
Cr1 O1 1.976(4) .
Cr1 O1 1.976(4) 2
Cr1 O3 1.982(5) 2
Cr1 O3 1.982(5) .
S1 C4 1.737(6) .
S1 C5 1.759(7) .
S2 C4 1.737(7) .
S2 C6 1.751(6) .
S3 C5 1.738(6) .
S3 C7 1.814(9) .
S4 C6 1.734(7) .
S4 C8 1.776(7) .
S5 C9 1.736(7) .
S5 C10 1.750(5) .
S6 C9 1.747(6) .
S6 C11 1.752(6) .
S7 C10 1.753(6) .
S7 C12 1.761(7) .
S8 C11 1.737(6) .
S8 C13 1.802(9) .
S9 C14 1.744(7) .
S9 C15 1.748(6) .
S10 C16 1.743(7) .
S10 C14 1.745(6) .
S11 C15 1.757(7) .
S11 C17 1.801(7) .
S12 C16 1.746(6) .
S12 C18 1.790(9) .
S13 C19 1.743(6) .
S13 C20 1.751(6) .
S14 C19 1.738(7) .
S14 C21 1.762(6) .
S15 C20 1.746(6) .
S15 C22 1.810(7) .
S16 C21 1.735(7) .
S16 C23 1.801(5) .
N1 C24 1.149(13) .
O1 C1 1.282(8) .
O2 C2 1.284(7) .
O3 C3 1.280(7) .
O4 C1 1.235(7) .
O5 C2 1.243(8) .
O6 C3 1.217(7) .
C1 C2 1.538(9) 2
C2 C1 1.538(9) 2
C3 C3 1.537(15) 2
C4 C9 1.348(8) .
C5 C6 1.340(8) .
C7 C8 1.393(10) .
C10 C11 1.331(8) .
C12 C13 1.375(9) .
C14 C19 1.344(7) .
C15 C16 1.323(9) .
C17 C18 1.483(10) .
C20 C21 1.334(9) .
C22 C23 1.489(8) .
C24 C25 1.391(15) .
C25 C26 1.391(8) .
C25 C26 1.391(8) 2
C26 C27 1.401(12) .
C27 C28 1.365(10) .
C28 C27 1.365(10) 2
